data_4037728
loop_
_publ_author_name
'Li, Hui'
'Cui, Chun-Xiao'
'Zhang, Guang-Hua'
'Li, Xiao-Qiang'
'Yang, Jun'

_publ_section_title
;
 Regioselective Synthesis of Functionalized Dihydropyrones via Petasis
 Reaction.
;
_journal_name_full 'The Journal of organic chemistry'
_journal_paper_doi 10.1021/acs.joc.9b02651
_journal_year 2019
_chemical_formula_sum 'C21 H23 N O2'
_chemical_formula_weight 321.40
_space_group_IT_number 15
_space_group_name_Hall '-C 2yc'
_space_group_name_H-M_alt 'C 1 2/c 1'
_symmetry_cell_setting monoclinic
_symmetry_space_group_name_H-M 'C 1 2/c 1'
_atom_sites_solution_hydrogens geom
_atom_sites_solution_primary direct
_atom_sites_solution_secondary difmap
_audit_creation_method SHELXL-97
_cell_angle_alpha 90.00
_cell_angle_beta 118.674(3)
_cell_angle_gamma 90.00
_cell_formula_units_Z 8
_cell_length_a 24.832(3)
_cell_length_b 10.9943(11)
_cell_length_c 14.9873(14)
_cell_measurement_reflns_used 2492
_cell_measurement_temperature 293(2)
_cell_measurement_theta_max 43.971
_cell_measurement_theta_min 4.609
_cell_volume 3589.9(7)
_computing_cell_refinement 'Bruker SMART'
_computing_data_collection 'Bruker SMART'
_computing_data_reduction 'Bruker SHELXTL'
_computing_molecular_graphics 'Bruker SHELXTL'
_computing_publication_material 'Bruker SHELXTL'
_computing_structure_refinement 'SHELXL-97 (Sheldrick, 1997)'
_computing_structure_solution 'SHELXS-97 (Sheldrick, 1990)'
_diffrn_ambient_temperature 293(2)
_diffrn_measured_fraction_theta_full 0.999
_diffrn_measured_fraction_theta_max 0.999
_diffrn_measurement_device_type 'CCD area detector'
_diffrn_measurement_method 'phi and omega scans'
_diffrn_radiation_monochromator graphite
_diffrn_radiation_source 'fine-focus sealed tube'
_diffrn_radiation_type MoK\a
_diffrn_radiation_wavelength 0.71073
_diffrn_reflns_av_R_equivalents 0.0348
_diffrn_reflns_av_sigmaI/netI 0.0388
_diffrn_reflns_limit_h_max 31
_diffrn_reflns_limit_h_min -18
_diffrn_reflns_limit_k_max 13
_diffrn_reflns_limit_k_min -14
_diffrn_reflns_limit_l_max 19
_diffrn_reflns_limit_l_min -19
_diffrn_reflns_number 11564
_diffrn_reflns_theta_full 27.00
_diffrn_reflns_theta_max 27.00
_diffrn_reflns_theta_min 1.87
_exptl_absorpt_coefficient_mu 0.076
_exptl_absorpt_correction_T_max 1.00000
_exptl_absorpt_correction_T_min 0.54055
_exptl_absorpt_correction_type empirical
_exptl_absorpt_process_details sadabs
_exptl_crystal_colour colorless
_exptl_crystal_density_diffrn 1.189
_exptl_crystal_density_method 'not measured'
_exptl_crystal_description prismatic
_exptl_crystal_F_000 1376
_exptl_crystal_size_max 0.234
_exptl_crystal_size_mid 0.175
_exptl_crystal_size_min 0.113
_refine_diff_density_max 0.143
_refine_diff_density_min -0.206
_refine_diff_density_rms 0.037
_refine_ls_extinction_method none
_refine_ls_goodness_of_fit_ref 1.052
_refine_ls_hydrogen_treatment constr
_refine_ls_matrix_type full
_refine_ls_number_parameters 237
_refine_ls_number_reflns 3927
_refine_ls_number_restraints 36
_refine_ls_restrained_S_all 1.060
_refine_ls_R_factor_all 0.0743
_refine_ls_R_factor_gt 0.0492
_refine_ls_shift/su_max 0.000
_refine_ls_shift/su_mean 0.000
_refine_ls_structure_factor_coef Fsqd
_refine_ls_weighting_details 'calc w=1/[\s^2^(Fo^2^)+(0.0792P)^2^+0.0000P] where P=(Fo^2^+2Fc^2^)/3'
_refine_ls_weighting_scheme calc
_refine_ls_wR_factor_gt 0.1332
_refine_ls_wR_factor_ref 0.1432
_reflns_number_gt 2597
_reflns_number_total 3927
_reflns_threshold_expression >2sigma(I)
_cod_data_source_file jo9b02651_si_002.cif
_cod_data_source_block cd213296
_cod_depositor_comments
;
The following automatic conversions were performed:

data item '_symmetry_cell_setting' value 'Monoclinic' was changed to
'monoclinic' in accordance with the
/home/data/users/saulius/crontab/automatic-downloads/rss-feeds/ACS/lib/dictionaries/cif_core.dic
dictionary named 'cif_core.dic' version 2.4.2 last updated on
2011-04-26.

Automatic conversion script
Id: cif_fix_values 7556 2019-12-06 15:28:31Z antanas 
;
_cod_original_cell_volume 3589.9(6)
_cod_original_sg_symbol_H-M C2/c
_cod_database_code 4037728

loop_
_symmetry_equiv_pos_as_xyz
'x, y, z'
'-x, y, -z+1/2'
'x+1/2, y+1/2, z'
'-x+1/2, y+1/2, -z+1/2'
'-x, -y, -z'
'x, -y, z-1/2'
'-x+1/2, -y+1/2, -z'
'x+1/2, -y+1/2, z-1/2'

loop_
_atom_site_label
_atom_site_type_symbol
_atom_site_fract_x
_atom_site_fract_y
_atom_site_fract_z
_atom_site_U_iso_or_equiv
_atom_site_adp_type
_atom_site_occupancy
_atom_site_symmetry_multiplicity
_atom_site_calc_flag
_atom_site_refinement_flags
_atom_site_disorder_assembly
_atom_site_disorder_group
N1 N 0.14192(5) 0.53437(10) 0.32474(8) 0.0567(3) Uani 1 1 d . A .
O1 O 0.15777(6) 0.76202(10) 0.42800(9) 0.0817(4) Uani 1 1 d . . .
O2 O 0.08669(5) 0.85009(9) 0.29317(8) 0.0760(3) Uani 1 1 d . . .
C1 C 0.12547(7) 0.75702(13) 0.33787(12) 0.0611(4) Uani 1 1 d . A .
C2 C 0.05154(8) 0.85789(16) 0.18470(13) 0.0861(5) Uani 1 1 d . A .
H2A H 0.0763 0.8976 0.1592 0.103 Uiso 1 1 calc R . .
H2B H 0.0160 0.9089 0.1674 0.103 Uiso 1 1 calc R . .
C3 C 0.03036(7) 0.74049(15) 0.13255(12) 0.0685(4) Uani 1 1 d . . .
C4 C 0.06371(7) 0.64358(14) 0.17559(10) 0.0651(4) Uani 1 1 d . A .
H4 H 0.0495 0.5680 0.1456 0.078 Uiso 1 1 calc R . .
C5 C 0.12403(6) 0.65090(12) 0.27168(9) 0.0567(4) Uani 1 1 d . . .
H5 H 0.1549 0.6692 0.2505 0.068 Uiso 1 1 calc R A .
C6 C -0.0233(5) 0.7570(8) 0.0269(8) 0.089(2) Uani 0.60 1 d PU A 1
H6A H -0.0594 0.7779 0.0329 0.107 Uiso 0.60 1 calc PR A 1
H6B H -0.0146 0.8249 -0.0055 0.107 Uiso 0.60 1 calc PR A 1
C7 C -0.03666(15) 0.6556(4) -0.0354(2) 0.1049(10) Uani 0.60 1 d PU A 1
H7A H -0.0012 0.6337 -0.0417 0.157 Uiso 0.60 1 calc PR A 1
H7B H -0.0701 0.6740 -0.1014 0.157 Uiso 0.60 1 calc PR A 1
H7C H -0.0479 0.5891 -0.0062 0.157 Uiso 0.60 1 calc PR A 1
C6' C -0.0312(7) 0.7263(14) 0.0362(11) 0.082(2) Uani 0.40 1 d PU A 2
H6'1 H -0.0639 0.7594 0.0470 0.099 Uiso 0.40 1 calc PR A 2
H6'2 H -0.0397 0.6410 0.0188 0.099 Uiso 0.40 1 calc PR A 2
C7' C -0.0278(2) 0.7968(5) -0.0521(3) 0.0949(14) Uani 0.40 1 d PU A 2
H7'1 H -0.0219 0.8820 -0.0362 0.142 Uiso 0.40 1 calc PR A 2
H7'2 H -0.0653 0.7851 -0.1144 0.142 Uiso 0.40 1 calc PR A 2
H7'3 H 0.0060 0.7664 -0.0598 0.142 Uiso 0.40 1 calc PR A 2
C8 C 0.20885(6) 0.51655(14) 0.38324(10) 0.0648(4) Uani 1 1 d . . .
H8A H 0.2175 0.4423 0.4227 0.078 Uiso 1 1 calc R A .
H8B H 0.2271 0.5837 0.4302 0.078 Uiso 1 1 calc R . .
C9 C 0.23708(6) 0.50897(12) 0.31435(10) 0.0537(3) Uani 1 1 d . A .
C10 C 0.28472(7) 0.58407(14) 0.32761(12) 0.0709(4) Uani 1 1 d . . .
H10 H 0.3003 0.6399 0.3808 0.085 Uiso 1 1 calc R A .
C11 C 0.30978(8) 0.57753(16) 0.26268(15) 0.0835(5) Uani 1 1 d . A .
H11 H 0.3415 0.6299 0.2721 0.100 Uiso 1 1 calc R . .
C12 C 0.28855(8) 0.49560(15) 0.18552(13) 0.0755(5) Uani 1 1 d . . .
H12 H 0.3054 0.4922 0.1419 0.091 Uiso 1 1 calc R A .
C13 C 0.24235(7) 0.41825(15) 0.17235(12) 0.0725(4) Uani 1 1 d . A .
H13 H 0.2282 0.3607 0.1205 0.087 Uiso 1 1 calc R . .
C14 C 0.21660(7) 0.42538(13) 0.23586(11) 0.0654(4) Uani 1 1 d . . .
H14 H 0.1848 0.3728 0.2257 0.078 Uiso 1 1 calc R A .
C15 C 0.11001(7) 0.50514(12) 0.38289(11) 0.0638(4) Uani 1 1 d . . .
H15A H 0.0676 0.5314 0.3447 0.077 Uiso 1 1 calc R A .
H15B H 0.1290 0.5498 0.4465 0.077 Uiso 1 1 calc R . .
C16 C 0.11160(6) 0.37156(12) 0.40517(10) 0.0570(4) Uani 1 1 d . A .
C17 C 0.14130(7) 0.32796(14) 0.50371(11) 0.0694(4) Uani 1 1 d . . .
H17 H 0.1602 0.3823 0.5575 0.083 Uiso 1 1 calc R A .
C18 C 0.14343(8) 0.20456(17) 0.52354(14) 0.0817(5) Uani 1 1 d . A .
H18 H 0.1638 0.1768 0.5903 0.098 Uiso 1 1 calc R . .
C19 C 0.11574(8) 0.12336(16) 0.44543(15) 0.0839(5) Uani 1 1 d . . .
H19 H 0.1173 0.0405 0.4588 0.101 Uiso 1 1 calc R A .
C20 C 0.08583(8) 0.16489(16) 0.34777(15) 0.0857(5) Uani 1 1 d . A .
H20 H 0.0669 0.1100 0.2944 0.103 Uiso 1 1 calc R . .
C21 C 0.08345(8) 0.28768(15) 0.32752(13) 0.0741(4) Uani 1 1 d . . .
H21 H 0.0626 0.3146 0.2605 0.089 Uiso 1 1 calc R A .

loop_
_atom_site_aniso_label
_atom_site_aniso_U_11
_atom_site_aniso_U_22
_atom_site_aniso_U_33
_atom_site_aniso_U_23
_atom_site_aniso_U_13
_atom_site_aniso_U_12
N1 0.0556(6) 0.0640(7) 0.0561(7) 0.0071(5) 0.0313(5) 0.0071(5)
O1 0.0983(9) 0.0798(8) 0.0595(7) -0.0096(5) 0.0319(7) -0.0126(5)
O2 0.0829(7) 0.0645(7) 0.0805(7) -0.0025(5) 0.0392(6) 0.0059(5)
C1 0.0627(8) 0.0650(9) 0.0590(10) -0.0005(7) 0.0319(8) -0.0072(7)
C2 0.0817(11) 0.0802(12) 0.0880(13) 0.0180(10) 0.0340(10) 0.0160(9)
C3 0.0589(8) 0.0930(12) 0.0573(9) 0.0120(8) 0.0309(7) 0.0139(8)
C4 0.0635(8) 0.0763(10) 0.0528(8) -0.0066(7) 0.0256(7) 0.0034(7)
C5 0.0569(8) 0.0650(9) 0.0517(8) 0.0040(6) 0.0289(7) 0.0045(6)
C6 0.065(3) 0.130(5) 0.068(3) 0.013(3) 0.029(2) 0.016(3)
C7 0.085(2) 0.153(3) 0.0652(18) -0.007(2) 0.0264(16) -0.0001(19)
C6' 0.068(3) 0.133(5) 0.055(3) 0.022(3) 0.037(2) 0.015(4)
C7' 0.074(2) 0.156(4) 0.051(2) 0.038(2) 0.0266(19) 0.005(3)
C8 0.0580(8) 0.0822(10) 0.0545(8) 0.0094(7) 0.0271(7) 0.0097(7)
C9 0.0491(7) 0.0568(8) 0.0532(8) 0.0055(6) 0.0231(6) 0.0092(6)
C10 0.0675(9) 0.0652(9) 0.0847(11) -0.0139(8) 0.0402(9) -0.0046(7)
C11 0.0760(10) 0.0805(11) 0.1155(14) -0.0059(10) 0.0633(11) -0.0081(8)
C12 0.0769(10) 0.0826(11) 0.0832(11) 0.0089(9) 0.0516(9) 0.0192(8)
C13 0.0809(10) 0.0734(11) 0.0651(10) -0.0068(7) 0.0365(9) 0.0081(8)
C14 0.0632(9) 0.0655(9) 0.0656(9) -0.0028(7) 0.0295(8) -0.0052(6)
C15 0.0682(9) 0.0677(9) 0.0676(9) 0.0045(7) 0.0422(8) 0.0069(6)
C16 0.0564(8) 0.0621(8) 0.0619(9) 0.0009(7) 0.0359(7) 0.0026(6)
C17 0.0718(9) 0.0711(10) 0.0621(9) 0.0005(8) 0.0295(8) -0.0024(7)
C18 0.0814(11) 0.0802(11) 0.0810(12) 0.0189(10) 0.0368(9) 0.0087(9)
C19 0.0940(12) 0.0636(10) 0.1083(14) 0.0059(10) 0.0599(11) 0.0045(9)
C20 0.0989(13) 0.0741(12) 0.0913(13) -0.0174(10) 0.0513(11) -0.0112(9)
C21 0.0808(10) 0.0800(11) 0.0637(10) -0.0009(8) 0.0364(8) 0.0004(8)

loop_
_atom_type_symbol
_atom_type_description
_atom_type_scat_dispersion_real
_atom_type_scat_dispersion_imag
_atom_type_scat_source
C C 0.0033 0.0016 'International Tables Vol C Tables 4.2.6.8 and 6.1.1.4'
H H 0.0000 0.0000 'International Tables Vol C Tables 4.2.6.8 and 6.1.1.4'
N N 0.0061 0.0033 'International Tables Vol C Tables 4.2.6.8 and 6.1.1.4'
O O 0.0106 0.0060 'International Tables Vol C Tables 4.2.6.8 and 6.1.1.4'

loop_
_geom_angle_atom_site_label_1
_geom_angle_atom_site_label_2
_geom_angle_atom_site_label_3
_geom_angle
C5 N1 C15 113.93(10)
C5 N1 C8 113.72(11)
C15 N1 C8 113.19(10)
C1 O2 C2 120.84(12)
O1 C1 O2 117.38(14)
O1 C1 C5 124.40(14)
O2 C1 C5 118.18(13)
O2 C2 C3 114.76(13)
O2 C2 H2A 108.6
C3 C2 H2A 108.6
O2 C2 H2B 108.6
C3 C2 H2B 108.6
H2A C2 H2B 107.6
C4 C3 C2 118.10(15)
C4 C3 C6 130.0(4)
C2 C3 C6 111.2(4)
C4 C3 C6' 119.5(6)
C2 C3 C6' 122.2(7)
C6 C3 C6' 16.8(7)
C3 C4 C5 122.11(14)
C3 C4 H4 118.9
C5 C4 H4 118.9
N1 C5 C4 112.21(11)
N1 C5 C1 114.34(11)
C4 C5 C1 111.54(11)
N1 C5 H5 106.0
C4 C5 H5 106.0
C1 C5 H5 106.0
C7 C6 C3 114.5(7)
C7 C6 H6A 108.6
C3 C6 H6A 108.6
C7 C6 H6B 108.6
C3 C6 H6B 108.6
H6A C6 H6B 107.6
C3 C6' C7' 108.1(9)
C3 C6' H6'1 110.1
C7' C6' H6'1 110.1
C3 C6' H6'2 110.1
C7' C6' H6'2 110.1
H6'1 C6' H6'2 108.4
C6' C7' H7'1 109.5
C6' C7' H7'2 109.5
H7'1 C7' H7'2 109.5
C6' C7' H7'3 109.5
H7'1 C7' H7'3 109.5
H7'2 C7' H7'3 109.5
N1 C8 C9 111.30(11)
N1 C8 H8A 109.4
C9 C8 H8A 109.4
N1 C8 H8B 109.4
C9 C8 H8B 109.4
H8A C8 H8B 108.0
C10 C9 C14 117.45(13)
C10 C9 C8 121.29(13)
C14 C9 C8 121.26(12)
C9 C10 C11 120.79(15)
C9 C10 H10 119.6
C11 C10 H10 119.6
C12 C11 C10 120.74(15)
C12 C11 H11 119.6
C10 C11 H11 119.6
C11 C12 C13 119.53(15)
C11 C12 H12 120.2
C13 C12 H12 120.2
C12 C13 C14 120.04(15)
C12 C13 H13 120.0
C14 C13 H13 120.0
C13 C14 C9 121.42(14)
C13 C14 H14 119.3
C9 C14 H14 119.3
N1 C15 C16 112.45(11)
N1 C15 H15A 109.1
C16 C15 H15A 109.1
N1 C15 H15B 109.1
C16 C15 H15B 109.1
H15A C15 H15B 107.8
C17 C16 C21 117.59(14)
C17 C16 C15 121.35(13)
C21 C16 C15 121.06(13)
C16 C17 C18 121.01(15)
C16 C17 H17 119.5
C18 C17 H17 119.5
C19 C18 C17 120.30(16)
C19 C18 H18 119.9
C17 C18 H18 119.9
C20 C19 C18 119.46(16)
C20 C19 H19 120.3
C18 C19 H19 120.3
C19 C20 C21 120.53(16)
C19 C20 H20 119.7
C21 C20 H20 119.7
C20 C21 C16 121.11(15)
C20 C21 H21 119.4
C16 C21 H21 119.4

loop_
_geom_bond_atom_site_label_1
_geom_bond_atom_site_label_2
_geom_bond_distance
N1 C5 1.4602(16)
N1 C15 1.4675(17)
N1 C8 1.4733(17)
O1 C1 1.1963(18)
O2 C1 1.3431(17)
O2 C2 1.4319(18)
C1 C5 1.5207(19)
C2 C3 1.469(2)
C2 H2A 0.9700
C2 H2B 0.9700
C3 C4 1.313(2)
C3 C6 1.514(10)
C3 C6' 1.526(16)
C4 C5 1.5013(18)
C4 H4 0.9300
C5 H5 0.9800
C6 C7 1.388(10)
C6 H6A 0.9700
C6 H6B 0.9700
C7 H7A 0.9600
C7 H7B 0.9600
C7 H7C 0.9600
C6' C7' 1.572(12)
C6' H6'1 0.9700
C6' H6'2 0.9700
C7' H7'1 0.9600
C7' H7'2 0.9600
C7' H7'3 0.9600
C8 C9 1.5030(18)
C8 H8A 0.9700
C8 H8B 0.9700
C9 C10 1.377(2)
C9 C14 1.3832(19)
C10 C11 1.386(2)
C10 H10 0.9300
C11 C12 1.357(2)
C11 H11 0.9300
C12 C13 1.364(2)
C12 H12 0.9300
C13 C14 1.380(2)
C13 H13 0.9300
C14 H14 0.9300
C15 C16 1.5025(19)
C15 H15A 0.9700
C15 H15B 0.9700
C16 C17 1.3818(19)
C16 C21 1.383(2)
C17 C18 1.384(2)
C17 H17 0.9300
C18 C19 1.367(2)
C18 H18 0.9300
C19 C20 1.363(2)
C19 H19 0.9300
C20 C21 1.379(2)
C20 H20 0.9300
C21 H21 0.9300

loop_
_geom_torsion_atom_site_label_1
_geom_torsion_atom_site_label_2
_geom_torsion_atom_site_label_3
_geom_torsion_atom_site_label_4
_geom_torsion
C2 O2 C1 O1 172.90(14)
C2 O2 C1 C5 -9.05(19)
C1 O2 C2 C3 36.0(2)
O2 C2 C3 C4 -29.0(2)
O2 C2 C3 C6 159.8(4)
O2 C2 C3 C6' 145.5(6)
C2 C3 C4 C5 -4.0(2)
C6 C3 C4 C5 165.3(5)
C6' C3 C4 C5 -178.6(6)
C15 N1 C5 C4 -78.41(14)
C8 N1 C5 C4 149.86(11)
C15 N1 C5 C1 49.91(15)
C8 N1 C5 C1 -81.82(14)
C3 C4 C5 N1 159.35(13)
C3 C4 C5 C1 29.57(19)
O1 C1 C5 N1 26.75(19)
O2 C1 C5 N1 -151.15(12)
O1 C1 C5 C4 155.41(14)
O2 C1 C5 C4 -22.49(17)
C4 C3 C6 C7 -4.2(9)
C2 C3 C6 C7 165.7(5)
C6' C3 C6 C7 -61(3)
C4 C3 C6' C7' -117.6(8)
C2 C3 C6' C7' 68.0(12)
C6 C3 C6' C7' 15(3)
C5 N1 C8 C9 -65.68(14)
C15 N1 C8 C9 162.23(11)
N1 C8 C9 C10 125.59(14)
N1 C8 C9 C14 -55.10(17)
C14 C9 C10 C11 1.6(2)
C8 C9 C10 C11 -179.02(14)
C9 C10 C11 C12 -1.0(3)
C10 C11 C12 C13 -0.5(3)
C11 C12 C13 C14 1.4(2)
C12 C13 C14 C9 -0.8(2)
C10 C9 C14 C13 -0.8(2)
C8 C9 C14 C13 179.91(13)
C5 N1 C15 C16 159.74(11)
C8 N1 C15 C16 -68.27(15)
N1 C15 C16 C17 116.20(14)
N1 C15 C16 C21 -63.60(17)
C21 C16 C17 C18 0.9(2)
C15 C16 C17 C18 -178.93(13)
C16 C17 C18 C19 -0.3(2)
C17 C18 C19 C20 -0.2(2)
C18 C19 C20 C21 0.1(3)
C19 C20 C21 C16 0.5(2)
C17 C16 C21 C20 -1.0(2)
C15 C16 C21 C20 178.81(14)
